data_4108260
loop_
_publ_author_name
'Stephen F. Nelsen'
'Gaoquan Li'
'Kevin P. Schultz'
'Hieu Q. Tran'
'Ilia A. Guzei'
'Dennis H. Evans'

_publ_contact_author_address
;
Department of Chemistry
University of Wisconsin-Madison
1101 University Ave
Madison, WI  53706
USA
;
_publ_contact_author_email iguzei@chem.wisc.edu
_publ_contact_author_fax 608-262-0381
_publ_contact_author_name
;
Guzei, Ilia A. 
;
_publ_contact_author_phone 608-263-4694
_publ_section_title
;
 Alkylated Trimethylene-Bridged Bis(p-Phenylenediamines)
;
_journal_name_full 'Journal of the American Chemical Society'
_journal_page_first 11620
_journal_page_last 11622
_journal_paper_doi 10.1021/ja802292g
_journal_volume 130
_journal_year 2008
_chemical_formula_moiety 'C30 H48 N4'
_chemical_formula_sum 'C30 H48 N4'
_chemical_formula_weight 464.72
_chemical_name_systematic
;
 ?
;
_space_group_IT_number 2
_symmetry_cell_setting triclinic
_symmetry_Int_Tables_number 2
_symmetry_space_group_name_Hall '-P 1'
_symmetry_space_group_name_H-M 'P -1'
_atom_sites_solution_hydrogens geom
_atom_sites_solution_primary direct
_atom_sites_solution_secondary difmap
_audit_creation_method
;
manual editing of the CIF file 
created by SHELXTL Ver. 6.10
and processed with modiCIfer-03272007. 
;
_cell_angle_alpha 104.5250(10)
_cell_angle_beta 101.0890(10)
_cell_angle_gamma 91.0590(10)
_cell_formula_units_Z 2
_cell_length_a 10.2619(3)
_cell_length_b 11.3556(3)
_cell_length_c 12.6191(3)
_cell_measurement_reflns_used 9232
_cell_measurement_temperature 444(2)
_cell_measurement_theta_max 72.0000
_cell_measurement_theta_min 3.7000
_cell_volume 1393.48(6)
_computing_cell_refinement 'SAINT Ver. 7.24A (Bruker-AXS, 2007)'
_computing_data_collection 'APEX2 Ver. 2.1-4 (Bruker-AXS, 2007)'
_computing_data_reduction 'SAINT Ver. 7.24A'
_computing_molecular_graphics SHELXTL
_computing_publication_material SHELXTL
_computing_structure_refinement SHELXTL
_computing_structure_solution 'SHELXTL (Sheldrick, 2008)'
_diffrn_ambient_temperature 444(2)
_diffrn_measured_fraction_theta_full 0.963
_diffrn_measured_fraction_theta_max 0.929
_diffrn_measurement_device_type 'Bruker SMART APEX2 area detector'
_diffrn_measurement_method '0.50\% \w and 0.5 \% \f scans'
_diffrn_radiation_monochromator graphite
_diffrn_radiation_source 'fine-focus sealed tube'
_diffrn_radiation_type Cu-K\a
_diffrn_radiation_wavelength 1.54178
_diffrn_reflns_av_R_equivalents 0.0170
_diffrn_reflns_av_sigmaI/netI 0.0111
_diffrn_reflns_limit_h_max 12
_diffrn_reflns_limit_h_min -12
_diffrn_reflns_limit_k_max 13
_diffrn_reflns_limit_k_min -14
_diffrn_reflns_limit_l_max 14
_diffrn_reflns_limit_l_min -15
_diffrn_reflns_number 23853
_diffrn_reflns_theta_full 67
_diffrn_reflns_theta_max 72.08
_diffrn_reflns_theta_min 3.70
_diffrn_standards_number 0
_exptl_absorpt_coefficient_mu 0.491
_exptl_absorpt_correction_T_max 0.8707
_exptl_absorpt_correction_T_min 0.8093
_exptl_absorpt_correction_type multi-scan
_exptl_absorpt_process_details
;
SADABS  (Bruker-AXS, 2007)
;
_exptl_crystal_colour colourless
_exptl_crystal_density_diffrn 1.108
_exptl_crystal_description block
_exptl_crystal_F_000 512
_exptl_crystal_size_max 0.45
_exptl_crystal_size_mid 0.31
_exptl_crystal_size_min 0.29
_refine_diff_density_max 0.218
_refine_diff_density_min -0.240
_refine_diff_density_rms 0.042
_refine_ls_extinction_method none
_refine_ls_goodness_of_fit_ref 0.983
_refine_ls_hydrogen_treatment refall
_refine_ls_matrix_type full
_refine_ls_number_parameters 451
_refine_ls_number_reflns 5100
_refine_ls_number_restraints 0
_refine_ls_restrained_S_all 0.983
_refine_ls_R_factor_all 0.0384
_refine_ls_R_factor_gt 0.0372
_refine_ls_shift/su_max 0.001
_refine_ls_shift/su_mean 0.000
_refine_ls_structure_factor_coef Fsqd
_refine_ls_weighting_details 'calc w=1/[\s^2^(Fo^2^)+(0.0707P)^2^+0.3777P] where P=(Fo^2^+2Fc^2^)/3'
_refine_ls_weighting_scheme calc
_refine_ls_wR_factor_gt 0.1030
_refine_ls_wR_factor_ref 0.1044
_reflns_number_gt 4887
_reflns_number_total 5100
_reflns_threshold_expression I>2\s(I)
_cod_data_source_file ja802292g_si_003.cif
_cod_data_source_block nelsen15
_cod_original_sg_symbol_Hall '-P 1        '
_cod_original_sg_symbol_H-M 'P -1 '
_cod_database_code 4108260

loop_
_symmetry_equiv_pos_as_xyz
'x, y, z'
'-x, -y, -z'

loop_
_atom_site_label
_atom_site_type_symbol
_atom_site_fract_x
_atom_site_fract_y
_atom_site_fract_z
_atom_site_U_iso_or_equiv
_atom_site_adp_type
_atom_site_occupancy
_atom_site_symmetry_multiplicity
_atom_site_calc_flag
N1 N 1.06778(8) 0.76356(7) 0.83513(7) 0.01652(19) Uani 1 1 d
N2 N 0.67985(8) 0.88140(7) 0.71974(7) 0.01667(19) Uani 1 1 d
N3 N 0.78265(8) 0.78612(8) 0.28040(7) 0.01893(19) Uani 1 1 d
N4 N 1.17404(8) 0.67638(7) 0.39889(7) 0.01715(19) Uani 1 1 d
C1 C 1.05185(12) 0.67496(10) 0.99356(9) 0.0253(2) Uani 1 1 d
H1A H 1.0479(15) 0.7509(14) 1.0555(13) 0.038 Uiso 1 1 d
H1B H 1.0905(15) 0.6145(14) 1.0301(13) 0.038 Uiso 1 1 d
H1C H 0.9590(16) 0.6457(14) 0.9518(13) 0.038 Uiso 1 1 d
C2 C 1.27340(12) 0.76010(13) 0.97840(11) 0.0333(3) Uani 1 1 d
H2A H 1.3291(17) 0.7711(15) 0.9250(14) 0.050 Uiso 1 1 d
H2B H 1.3201(17) 0.7107(16) 1.0254(14) 0.050 Uiso 1 1 d
H2C H 1.2614(17) 0.8410(16) 1.0318(15) 0.050 Uiso 1 1 d
C3 C 1.13799(10) 0.69770(10) 0.91425(9) 0.0207(2) Uani 1 1 d
H3 H 1.1533(13) 0.6191(12) 0.8671(11) 0.025 Uiso 1 1 d
C4 C 1.03423(10) 0.88652(9) 0.88684(8) 0.0176(2) Uani 1 1 d
H4A H 1.1113(13) 0.9498(12) 0.9042(10) 0.021 Uiso 1 1 d
H4B H 1.0147(12) 0.8848(11) 0.9612(11) 0.021 Uiso 1 1 d
C5 C 0.91331(10) 0.92658(9) 0.81621(8) 0.0163(2) Uani 1 1 d
H5A H 0.9035(12) 1.0148(12) 0.8493(10) 0.020 Uiso 1 1 d
H5B H 0.9299(12) 0.9212(11) 0.7420(11) 0.020 Uiso 1 1 d
C6 C 0.78354(10) 0.85222(9) 0.80518(8) 0.0174(2) Uani 1 1 d
H6A H 0.7999(12) 0.7636(12) 0.7911(10) 0.021 Uiso 1 1 d
H6B H 0.7542(13) 0.8745(11) 0.8787(11) 0.021 Uiso 1 1 d
C7 C 0.54077(9) 0.85705(9) 0.72963(8) 0.0177(2) Uani 1 1 d
H7 H 0.4853(13) 0.8714(11) 0.6615(11) 0.021 Uiso 1 1 d
C8 C 0.50835(11) 0.72507(10) 0.72954(10) 0.0228(2) Uani 1 1 d
H8A H 0.5363(15) 0.6681(13) 0.6657(12) 0.034 Uiso 1 1 d
H8B H 0.4122(15) 0.7102(13) 0.7213(12) 0.034 Uiso 1 1 d
H8C H 0.5547(15) 0.7075(13) 0.7996(13) 0.034 Uiso 1 1 d
C9 C 0.50687(11) 0.94725(10) 0.83073(9) 0.0233(2) Uani 1 1 d
H9A H 0.5551(15) 0.9339(13) 0.9034(13) 0.035 Uiso 1 1 d
H9B H 0.4124(15) 0.9365(13) 0.8289(12) 0.035 Uiso 1 1 d
H9C H 0.5286(15) 1.0326(14) 0.8291(12) 0.035 Uiso 1 1 d
C10 C 0.70160(9) 0.84619(8) 0.60847(8) 0.0150(2) Uani 1 1 d
C11 C 0.64034(9) 0.90904(9) 0.53170(8) 0.0167(2) Uani 1 1 d
H11 H 0.5832(13) 0.9729(12) 0.5581(10) 0.020 Uiso 1 1 d
C12 C 0.66404(10) 0.88557(9) 0.42470(8) 0.0167(2) Uani 1 1 d
H12 H 0.6229(12) 0.9331(11) 0.3736(11) 0.020 Uiso 1 1 d
C13 C 0.75243(9) 0.79864(9) 0.38828(8) 0.0161(2) Uani 1 1 d
C14 C 0.81172(10) 0.73481(9) 0.46386(8) 0.0171(2) Uani 1 1 d
H14 H 0.8752(13) 0.6752(12) 0.4434(10) 0.021 Uiso 1 1 d
C15 C 0.78679(9) 0.75750(9) 0.57132(8) 0.0162(2) Uani 1 1 d
H15 H 0.8316(12) 0.7128(11) 0.6200(11) 0.019 Uiso 1 1 d
C16 C 0.66979(11) 0.73263(10) 0.18662(9) 0.0230(2) Uani 1 1 d
H16 H 0.5903(14) 0.7691(12) 0.2120(11) 0.028 Uiso 1 1 d
C17 C 0.64893(13) 0.59432(11) 0.16289(11) 0.0333(3) Uani 1 1 d
H17A H 0.7220(18) 0.5544(16) 0.1266(14) 0.050 Uiso 1 1 d
H17B H 0.5637(18) 0.5640(16) 0.1096(15) 0.050 Uiso 1 1 d
H17C H 0.6463(17) 0.5690(16) 0.2304(15) 0.050 Uiso 1 1 d
C18 C 0.68307(13) 0.77161(13) 0.08169(10) 0.0324(3) Uani 1 1 d
H18A H 0.7015(17) 0.8660(16) 0.0998(14) 0.049 Uiso 1 1 d
H18B H 0.6012(18) 0.7464(15) 0.0258(14) 0.049 Uiso 1 1 d
H18C H 0.7575(17) 0.7308(16) 0.0478(14) 0.049 Uiso 1 1 d
C19 C 0.91208(10) 0.73800(10) 0.26728(9) 0.0201(2) Uani 1 1 d
H19A H 0.9187(13) 0.7264(12) 0.1896(12) 0.024 Uiso 1 1 d
H19B H 0.9233(13) 0.6565(12) 0.2837(11) 0.024 Uiso 1 1 d
C20 C 1.02526(10) 0.82921(9) 0.33998(9) 0.0203(2) Uani 1 1 d
H20A H 1.0276(13) 0.8992(12) 0.3083(11) 0.024 Uiso 1 1 d
H20B H 1.0064(13) 0.8582(12) 0.4152(12) 0.024 Uiso 1 1 d
C21 C 1.16288(10) 0.77871(9) 0.34671(9) 0.0193(2) Uani 1 1 d
H21A H 1.1802(13) 0.7481(12) 0.2701(11) 0.023 Uiso 1 1 d
H21B H 1.2327(13) 0.8451(12) 0.3852(11) 0.023 Uiso 1 1 d
C22 C 1.27231(10) 0.58842(9) 0.36386(8) 0.0189(2) Uani 1 1 d
H22 H 1.2760(13) 0.5298(12) 0.4115(11) 0.023 Uiso 1 1 d
C23 C 1.22517(12) 0.51534(11) 0.24330(10) 0.0291(3) Uani 1 1 d
H23A H 1.1339(17) 0.4751(15) 0.2333(13) 0.044 Uiso 1 1 d
H23B H 1.2876(16) 0.4506(15) 0.2224(13) 0.044 Uiso 1 1 d
H23C H 1.2227(16) 0.5675(15) 0.1906(14) 0.044 Uiso 1 1 d
C24 C 1.41188(11) 0.64851(12) 0.38382(12) 0.0321(3) Uani 1 1 d
H24A H 1.4147(17) 0.7018(15) 0.3328(14) 0.048 Uiso 1 1 d
H24B H 1.4781(17) 0.5868(15) 0.3722(14) 0.048 Uiso 1 1 d
H24C H 1.4405(17) 0.6980(16) 0.4612(15) 0.048 Uiso 1 1 d
C25 C 1.16624(9) 0.70284(9) 0.51306(8) 0.0157(2) Uani 1 1 d
C26 C 1.13626(9) 0.60642(9) 0.55814(8) 0.0166(2) Uani 1 1 d
H26 H 1.1273(12) 0.5229(12) 0.5087(10) 0.020 Uiso 1 1 d
C27 C 1.10932(9) 0.62736(9) 0.66371(8) 0.0167(2) Uani 1 1 d
H27 H 1.0822(12) 0.5587(11) 0.6901(10) 0.020 Uiso 1 1 d
C28 C 1.11209(9) 0.74627(9) 0.73292(8) 0.0155(2) Uani 1 1 d
C29 C 1.14964(9) 0.84181(9) 0.69076(8) 0.0163(2) Uani 1 1 d
H29 H 1.1552(12) 0.9270(12) 0.7352(10) 0.020 Uiso 1 1 d
C30 C 1.17563(9) 0.82036(9) 0.58340(8) 0.0167(2) Uani 1 1 d
H30 H 1.1975(12) 0.8896(12) 0.5565(10) 0.020 Uiso 1 1 d

loop_
_atom_site_aniso_label
_atom_site_aniso_U_11
_atom_site_aniso_U_22
_atom_site_aniso_U_33
_atom_site_aniso_U_23
_atom_site_aniso_U_13
_atom_site_aniso_U_12
N1 0.0167(4) 0.0183(4) 0.0143(4) 0.0042(3) 0.0021(3) 0.0044(3)
N2 0.0137(4) 0.0216(4) 0.0145(4) 0.0051(3) 0.0017(3) 0.0033(3)
N3 0.0195(4) 0.0234(4) 0.0146(4) 0.0057(3) 0.0036(3) 0.0056(3)
N4 0.0176(4) 0.0179(4) 0.0176(4) 0.0058(3) 0.0058(3) 0.0030(3)
C1 0.0305(6) 0.0266(6) 0.0192(5) 0.0084(4) 0.0031(5) -0.0010(4)
C2 0.0187(5) 0.0528(8) 0.0316(6) 0.0214(6) -0.0010(5) 0.0052(5)
C3 0.0231(5) 0.0224(5) 0.0172(5) 0.0066(4) 0.0030(4) 0.0071(4)
C4 0.0167(5) 0.0187(5) 0.0146(5) 0.0011(4) 0.0009(4) 0.0022(4)
C5 0.0169(5) 0.0168(5) 0.0141(5) 0.0025(4) 0.0021(4) 0.0029(4)
C6 0.0165(5) 0.0222(5) 0.0142(5) 0.0061(4) 0.0027(4) 0.0036(4)
C7 0.0144(5) 0.0220(5) 0.0168(5) 0.0055(4) 0.0029(4) 0.0033(4)
C8 0.0183(5) 0.0246(5) 0.0259(6) 0.0073(4) 0.0042(4) 0.0007(4)
C9 0.0181(5) 0.0289(6) 0.0219(6) 0.0030(4) 0.0061(4) 0.0050(4)
C10 0.0133(4) 0.0162(4) 0.0145(5) 0.0033(3) 0.0017(4) -0.0013(3)
C11 0.0148(4) 0.0160(5) 0.0184(5) 0.0038(4) 0.0023(4) 0.0030(4)
C12 0.0169(5) 0.0163(5) 0.0166(5) 0.0061(4) 0.0000(4) 0.0018(4)
C13 0.0161(4) 0.0161(4) 0.0151(5) 0.0034(4) 0.0020(4) -0.0005(4)
C14 0.0170(5) 0.0159(5) 0.0185(5) 0.0042(4) 0.0039(4) 0.0033(4)
C15 0.0160(5) 0.0161(4) 0.0169(5) 0.0064(4) 0.0013(4) 0.0018(4)
C16 0.0227(5) 0.0288(6) 0.0151(5) 0.0030(4) 0.0015(4) 0.0079(4)
C17 0.0322(6) 0.0307(6) 0.0290(6) -0.0009(5) -0.0018(5) 0.0027(5)
C18 0.0325(6) 0.0487(8) 0.0170(5) 0.0100(5) 0.0044(5) 0.0164(6)
C19 0.0222(5) 0.0243(5) 0.0158(5) 0.0069(4) 0.0062(4) 0.0061(4)
C20 0.0234(5) 0.0197(5) 0.0219(5) 0.0105(4) 0.0074(4) 0.0038(4)
C21 0.0210(5) 0.0198(5) 0.0196(5) 0.0076(4) 0.0072(4) 0.0003(4)
C22 0.0174(5) 0.0210(5) 0.0181(5) 0.0041(4) 0.0044(4) 0.0034(4)
C23 0.0329(6) 0.0279(6) 0.0216(6) -0.0005(5) 0.0023(5) 0.0078(5)
C24 0.0179(5) 0.0379(7) 0.0377(7) 0.0039(5) 0.0065(5) 0.0015(5)
C25 0.0114(4) 0.0195(5) 0.0163(5) 0.0050(4) 0.0025(4) 0.0013(3)
C26 0.0151(4) 0.0148(5) 0.0186(5) 0.0026(4) 0.0027(4) 0.0011(3)
C27 0.0158(4) 0.0162(5) 0.0186(5) 0.0062(4) 0.0027(4) 0.0007(4)
C28 0.0108(4) 0.0189(5) 0.0157(5) 0.0041(4) 0.0008(4) 0.0026(3)
C29 0.0123(4) 0.0153(5) 0.0192(5) 0.0016(4) 0.0016(4) 0.0009(3)
C30 0.0135(4) 0.0168(5) 0.0206(5) 0.0063(4) 0.0029(4) 0.0000(3)

loop_
_atom_type_symbol
_atom_type_description
_atom_type_scat_dispersion_real
_atom_type_scat_dispersion_imag
_atom_type_scat_source
C C 0.0181 0.0091 'International Tables Vol C Tables 4.2.6.8 and 6.1.1.4'
H H 0.0000 0.0000 'International Tables Vol C Tables 4.2.6.8 and 6.1.1.4'
N N 0.0311 0.0180 'International Tables Vol C Tables 4.2.6.8 and 6.1.1.4'

loop_
_geom_angle_atom_site_label_1
_geom_angle_atom_site_label_2
_geom_angle_atom_site_label_3
_geom_angle
_geom_angle_publ_flag
C28 N1 C4 117.06(8) yes
C28 N1 C3 115.55(8) yes
C4 N1 C3 115.00(8) yes
C10 N2 C6 115.59(8) yes
C10 N2 C7 114.30(7) yes
C6 N2 C7 115.58(8) yes
C13 N3 C19 115.04(8) yes
C13 N3 C16 113.88(8) yes
C19 N3 C16 115.27(8) yes
C25 N4 C21 116.80(8) yes
C25 N4 C22 115.93(8) yes
C21 N4 C22 115.20(8) yes
C3 C1 H1A 112.3(9) ?
C3 C1 H1B 109.1(9) ?
H1A C1 H1B 106.2(12) ?
C3 C1 H1C 110.5(9) ?
H1A C1 H1C 108.7(12) ?
H1B C1 H1C 109.9(13) ?
C3 C2 H2A 109.7(10) ?
C3 C2 H2B 110.8(10) ?
H2A C2 H2B 108.4(14) ?
C3 C2 H2C 110.2(10) ?
H2A C2 H2C 111.8(14) ?
H2B C2 H2C 105.9(14) ?
N1 C3 C1 111.63(8) ?
N1 C3 C2 113.03(9) ?
C1 C3 C2 111.17(9) ?
N1 C3 H3 104.7(8) ?
C1 C3 H3 108.2(8) ?
C2 C3 H3 107.7(8) ?
N1 C4 C5 112.32(8) ?
N1 C4 H4A 113.0(7) ?
C5 C4 H4A 109.5(7) ?
N1 C4 H4B 106.7(7) ?
C5 C4 H4B 109.7(7) ?
H4A C4 H4B 105.2(10) ?
C6 C5 C4 113.98(8) ?
C6 C5 H5A 109.9(7) ?
C4 C5 H5A 108.7(7) ?
C6 C5 H5B 108.9(7) ?
C4 C5 H5B 109.3(7) ?
H5A C5 H5B 105.8(10) ?
N2 C6 C5 109.74(8) ?
N2 C6 H6A 114.1(7) ?
C5 C6 H6A 109.7(7) ?
N2 C6 H6B 108.6(7) ?
C5 C6 H6B 108.8(7) ?
H6A C6 H6B 105.7(10) ?
N2 C7 C9 111.06(8) ?
N2 C7 C8 113.45(8) ?
C9 C7 C8 111.71(9) ?
N2 C7 H7 104.8(7) ?
C9 C7 H7 108.1(7) ?
C8 C7 H7 107.2(7) ?
C7 C8 H8A 110.2(9) ?
C7 C8 H8B 109.8(9) ?
H8A C8 H8B 108.0(12) ?
C7 C8 H8C 110.9(9) ?
H8A C8 H8C 108.5(12) ?
H8B C8 H8C 109.3(12) ?
C7 C9 H9A 112.5(8) ?
C7 C9 H9B 109.0(9) ?
H9A C9 H9B 107.0(12) ?
C7 C9 H9C 110.4(8) ?
H9A C9 H9C 109.0(12) ?
H9B C9 H9C 108.9(12) ?
C15 C10 C11 117.04(9) ?
C15 C10 N2 124.35(8) ?
C11 C10 N2 118.49(8) ?
C12 C11 C10 121.70(9) ?
C12 C11 H11 120.9(7) ?
C10 C11 H11 117.3(7) ?
C11 C12 C13 121.25(9) ?
C11 C12 H12 120.1(7) ?
C13 C12 H12 118.5(7) ?
C14 C13 C12 117.09(9) ?
C14 C13 N3 123.96(9) ?
C12 C13 N3 118.83(8) ?
C15 C14 C13 121.67(9) ?
C15 C14 H14 118.0(7) ?
C13 C14 H14 120.3(7) ?
C14 C15 C10 121.22(9) ?
C14 C15 H15 118.2(8) ?
C10 C15 H15 120.6(8) ?
N3 C16 C18 111.17(9) ?
N3 C16 C17 113.25(9) ?
C18 C16 C17 111.60(10) ?
N3 C16 H16 104.6(8) ?
C18 C16 H16 107.7(8) ?
C17 C16 H16 108.1(8) ?
C16 C17 H17A 109.7(10) ?
C16 C17 H17B 110.6(10) ?
H17A C17 H17B 106.9(13) ?
C16 C17 H17C 111.7(10) ?
H17A C17 H17C 110.2(14) ?
H17B C17 H17C 107.5(14) ?
C16 C18 H18A 110.8(9) ?
C16 C18 H18B 109.2(10) ?
H18A C18 H18B 109.5(13) ?
C16 C18 H18C 111.3(10) ?
H18A C18 H18C 108.8(13) ?
H18B C18 H18C 107.1(13) ?
N3 C19 C20 110.42(8) ?
N3 C19 H19A 108.0(8) ?
C20 C19 H19A 108.2(8) ?
N3 C19 H19B 113.6(7) ?
C20 C19 H19B 110.0(8) ?
H19A C19 H19B 106.3(11) ?
C19 C20 C21 114.04(9) ?
C19 C20 H20A 108.5(8) ?
C21 C20 H20A 107.2(8) ?
C19 C20 H20B 108.8(8) ?
C21 C20 H20B 110.1(8) ?
H20A C20 H20B 107.9(11) ?
N4 C21 C20 112.36(8) ?
N4 C21 H21A 107.3(7) ?
C20 C21 H21A 109.5(7) ?
N4 C21 H21B 112.0(7) ?
C20 C21 H21B 110.1(7) ?
H21A C21 H21B 105.3(10) ?
N4 C22 C23 110.84(8) ?
N4 C22 C24 112.86(9) ?
C23 C22 C24 111.80(10) ?
N4 C22 H22 106.2(7) ?
C23 C22 H22 107.1(7) ?
C24 C22 H22 107.6(7) ?
C22 C23 H23A 109.9(9) ?
C22 C23 H23B 110.5(9) ?
H23A C23 H23B 108.7(13) ?
C22 C23 H23C 111.6(9) ?
H23A C23 H23C 109.4(13) ?
H23B C23 H23C 106.7(13) ?
C22 C24 H24A 110.3(10) ?
C22 C24 H24B 111.2(10) ?
H24A C24 H24B 109.2(14) ?
C22 C24 H24C 111.4(10) ?
H24A C24 H24C 108.6(14) ?
H24B C24 H24C 106.0(14) ?
C30 C25 C26 116.64(9) ?
C30 C25 N4 124.28(9) ?
C26 C25 N4 118.87(9) ?
C27 C26 C25 121.73(9) ?
C27 C26 H26 120.6(7) ?
C25 C26 H26 117.5(7) ?
C26 C27 C28 121.73(9) ?
C26 C27 H27 119.5(7) ?
C28 C27 H27 118.6(7) ?
C29 C28 C27 116.55(9) ?
C29 C28 N1 123.90(9) ?
C27 C28 N1 119.36(9) ?
C30 C29 C28 121.50(9) ?
C30 C29 H29 117.6(7) ?
C28 C29 H29 120.8(7) ?
C29 C30 C25 121.67(9) ?
C29 C30 H30 118.6(7) ?
C25 C30 H30 119.7(7) ?

loop_
_geom_bond_atom_site_label_1
_geom_bond_atom_site_label_2
_geom_bond_distance
_geom_bond_publ_flag
N1 C28 1.4180(13) yes
N1 C4 1.4632(12) yes
N1 C3 1.4809(12) yes
N2 C10 1.4224(12) yes
N2 C6 1.4681(12) yes
N2 C7 1.4833(12) yes
N3 C13 1.4270(13) yes
N3 C19 1.4684(13) yes
N3 C16 1.4823(13) yes
N4 C25 1.4143(13) yes
N4 C21 1.4686(13) yes
N4 C22 1.4824(12) yes
C1 C3 1.5202(16) ?
C1 H1A 1.016(16) ?
C1 H1B 0.969(16) ?
C1 H1C 1.002(16) ?
C2 C3 1.5268(16) ?
C2 H2A 0.992(18) ?
C2 H2B 0.981(18) ?
C2 H2C 1.019(18) ?
C3 H3 0.975(14) ?
C4 C5 1.5296(13) ?
C4 H4A 1.011(13) ?
C4 H4B 1.001(13) ?
C5 C6 1.5277(14) ?
C5 H5A 0.999(13) ?
C5 H5B 0.971(13) ?
C6 H6A 1.000(13) ?
C6 H6B 1.004(13) ?
C7 C9 1.5252(14) ?
C7 C8 1.5289(14) ?
C7 H7 0.987(13) ?
C8 H8A 0.992(15) ?
C8 H8B 0.979(15) ?
C8 H8C 0.989(15) ?
C9 H9A 1.003(15) ?
C9 H9B 0.970(15) ?
C9 H9C 0.996(16) ?
C10 C15 1.3970(13) ?
C10 C11 1.4044(14) ?
C11 C12 1.3790(14) ?
C11 H11 0.974(13) ?
C12 C13 1.4051(14) ?
C12 H12 0.981(13) ?
C13 C14 1.3947(14) ?
C14 C15 1.3897(14) ?
C14 H14 0.971(13) ?
C15 H15 0.950(13) ?
C16 C18 1.5260(16) ?
C16 C17 1.5262(17) ?
C16 H16 0.993(14) ?
C17 H17A 1.009(18) ?
C17 H17B 0.991(18) ?
C17 H17C 0.971(18) ?
C18 H18A 1.044(17) ?
C18 H18B 0.973(18) ?
C18 H18C 1.010(17) ?
C19 C20 1.5272(15) ?
C19 H19A 0.971(14) ?
C19 H19B 1.002(13) ?
C20 C21 1.5293(14) ?
C20 H20A 0.977(14) ?
C20 H20B 0.981(14) ?
C21 H21A 0.994(13) ?
C21 H21B 0.990(14) ?
C22 C23 1.5185(15) ?
C22 C24 1.5229(15) ?
C22 H22 0.999(13) ?
C23 H23A 1.006(17) ?
C23 H23B 1.003(16) ?
C23 H23C 0.993(17) ?
C24 H24A 0.991(17) ?
C24 H24B 0.989(17) ?
C24 H24C 0.982(18) ?
C25 C30 1.3951(14) ?
C25 C26 1.4087(14) ?
C26 C27 1.3758(14) ?
C26 H26 0.987(13) ?
C27 C28 1.4087(14) ?
C27 H27 0.976(13) ?
C28 C29 1.4005(14) ?
C29 C30 1.3936(14) ?
C29 H29 0.983(13) ?
C30 H30 0.969(13) ?

loop_
_geom_torsion_atom_site_label_1
_geom_torsion_atom_site_label_2
_geom_torsion_atom_site_label_3
_geom_torsion_atom_site_label_4
_geom_torsion
C28 N1 C3 C1 -155.21(9)
C4 N1 C3 C1 63.59(11)
C28 N1 C3 C2 78.58(11)
C4 N1 C3 C2 -62.62(12)
C28 N1 C4 C5 65.68(11)
C3 N1 C4 C5 -153.73(8)
N1 C4 C5 C6 65.53(11)
C10 N2 C6 C5 65.92(10)
C7 N2 C6 C5 -156.75(8)
C4 C5 C6 N2 -169.29(8)
C10 N2 C7 C9 -151.69(8)
C6 N2 C7 C9 70.43(11)
C10 N2 C7 C8 81.51(10)
C6 N2 C7 C8 -56.37(11)
C6 N2 C10 C15 20.39(13)
C7 N2 C10 C15 -117.48(10)
C6 N2 C10 C11 -155.56(9)
C7 N2 C10 C11 66.57(11)
C15 C10 C11 C12 -0.71(14)
N2 C10 C11 C12 175.53(8)
C10 C11 C12 C13 -0.96(15)
C11 C12 C13 C14 1.90(14)
C11 C12 C13 N3 -174.24(9)
C19 N3 C13 C14 -21.61(13)
C16 N3 C13 C14 114.62(10)
C19 N3 C13 C12 154.24(9)
C16 N3 C13 C12 -69.53(11)
C12 C13 C14 C15 -1.21(14)
N3 C13 C14 C15 174.70(9)
C13 C14 C15 C10 -0.43(15)
C11 C10 C15 C14 1.40(14)
N2 C10 C15 C14 -174.61(9)
C13 N3 C16 C18 154.77(9)
C19 N3 C16 C18 -69.10(11)
C13 N3 C16 C17 -78.65(11)
C19 N3 C16 C17 57.48(12)
C13 N3 C19 C20 -66.93(11)
C16 N3 C19 C20 157.45(9)
N3 C19 C20 C21 170.45(8)
C25 N4 C21 C20 -65.80(11)
C22 N4 C21 C20 153.01(9)
C19 C20 C21 N4 -62.93(12)
C25 N4 C22 C23 148.65(9)
C21 N4 C22 C23 -69.81(11)
C25 N4 C22 C24 -85.06(11)
C21 N4 C22 C24 56.47(12)
C21 N4 C25 C30 -13.40(13)
C22 N4 C25 C30 127.50(10)
C21 N4 C25 C26 161.12(9)
C22 N4 C25 C26 -57.97(11)
C30 C25 C26 C27 3.97(14)
N4 C25 C26 C27 -170.97(8)
C25 C26 C27 C28 -0.89(14)
C26 C27 C28 C29 -2.84(14)
C26 C27 C28 N1 172.30(8)
C4 N1 C28 C29 12.82(13)
C3 N1 C28 C29 -127.56(10)
C4 N1 C28 C27 -161.94(8)
C3 N1 C28 C27 57.68(12)
C27 C28 C29 C30 3.45(13)
N1 C28 C29 C30 -171.44(8)
C28 C29 C30 C25 -0.36(14)
C26 C25 C30 C29 -3.35(14)
N4 C25 C30 C29 171.29(9)

loop_
_cod_related_entry_id
_cod_related_entry_database
_cod_related_entry_code
1 ChemSpider 30660333
